data_9013634
loop_
_publ_author_name
'Grey, I. E.'
'Mumme, W. G.'
'Mills, S. J.'
'Birch, W. D.'
'Wilson, N. C.'

_publ_section_title
;
 The crystal chemical role of Zn in alunite-type minerals:
 Structure refinements for kintoreite and zincian kintoreite
;
_journal_name_full 'American Mineralogist'
_journal_page_first 676
_journal_page_last 683
_journal_paper_doi 10.2138/am.2009.3083
_journal_volume 94
_journal_year 2009
_chemical_compound_source 'Schone Aussicht mine, near Dernbach, Germany'
_chemical_formula_sum 'Fe3 H6 O14 P2 Pb'
_chemical_name_mineral Kintoreite
_space_group_IT_number 166
_symmetry_space_group_name_Hall '-R 3 2"'
_symmetry_space_group_name_H-M 'R -3 m :H'
_cell_angle_alpha 90
_cell_angle_beta 90
_cell_angle_gamma 120
_cell_length_a 7.2963
_cell_length_b 7.2963
_cell_length_c 16.8491
_cell_formula_units_Z 3
_cell_volume 776.806
_database_code_amcsd 0004931
_exptl_crystal_density_diffrn 4.276
_cod_original_sg_symbol_H-M 'R -3 m'
_cod_original_formula_sum 'Pb Fe3 P2 O14 H6'
_cod_database_code 9013634

loop_
_space_group_symop_operation_xyz
x,y,z
2/3+x,1/3+y,1/3+z
1/3+x,2/3+y,2/3+z
x,x-y,z
2/3+x,1/3+x-y,1/3+z
1/3+x,2/3+x-y,2/3+z
y,x,-z
2/3+y,1/3+x,1/3-z
1/3+y,2/3+x,2/3-z
-x+y,y,z
2/3-x+y,1/3+y,1/3+z
1/3-x+y,2/3+y,2/3+z
-x,-x+y,-z
2/3-x,1/3-x+y,1/3-z
1/3-x,2/3-x+y,2/3-z
-y,-x,z
2/3-y,1/3-x,1/3+z
1/3-y,2/3-x,2/3+z
x-y,-y,-z
2/3+x-y,1/3-y,1/3-z
1/3+x-y,2/3-y,2/3-z
y,-x+y,-z
2/3+y,1/3-x+y,1/3-z
1/3+y,2/3-x+y,2/3-z
-x+y,-x,z
2/3-x+y,1/3-x,1/3+z
1/3-x+y,2/3-x,2/3+z
-x,-y,-z
2/3-x,1/3-y,1/3-z
1/3-x,2/3-y,2/3-z
-y,x-y,z
2/3-y,1/3+x-y,1/3+z
1/3-y,2/3+x-y,2/3+z
x-y,x,-z
2/3+x-y,1/3+x,1/3-z
1/3+x-y,2/3+x,2/3-z

loop_
_atom_site_label
_atom_site_fract_x
_atom_site_fract_y
_atom_site_fract_z
_atom_site_occupancy
_atom_site_U_iso_or_equiv
Pb 0.05370 0.00000 0.00000 0.16667 0.01960
Fe 0.50000 0.00000 0.50000 1.00000 0.00940
P 0.00000 0.00000 0.31480 1.00000 0.00880
O1 0.00000 0.00000 0.59540 1.00000 0.01350
O2 0.21930 -0.21930 -0.05160 1.00000 0.01730
O3 0.12720 -0.12720 0.13240 1.00000 0.00930
H 0.18400 -0.18400 0.10000 1.00000 0.03000

loop_
_cod_related_entry_id
_cod_related_entry_database
_cod_related_entry_code
1 AMCSD 0004931
